data_1563036
loop_
_publ_author_name
'Zhang, Ren-Chun'
'Zhang, Chi'
'Ji, Shou-Hua'
'Ji, Min'
'An, Yong-Lin'

_publ_section_title
;
 Synthesis and characterization of (H2dab)2Cu8Ge4S14&#x00B7;2H2O: An
 expanded framework based on icosahedral Cu8S12 cluster
;
_journal_name_full 'Journal of Solid State Chemistry'
_journal_page_first 94
_journal_page_last 98
_journal_paper_doi 10.1016/j.jssc.2011.11.030
_journal_volume 186
_journal_year 2012
_chemical_formula_sum 'C8 H32 Cu8 Ge4 N4 O2 S14'
_chemical_formula_weight 1463.90
_space_group_IT_number 14
_space_group_name_Hall '-P 2ybc'
_space_group_name_H-M_alt 'P 1 21/c 1'
_symmetry_cell_setting monoclinic
_symmetry_space_group_name_H-M 'P 1 21/c 1'
_atom_sites_solution_hydrogens geom
_atom_sites_solution_primary direct
_atom_sites_solution_secondary difmap
_audit_creation_method SHELXL-97
_cell_angle_alpha 90.00
_cell_angle_beta 91.5270(14)
_cell_angle_gamma 90.00
_cell_formula_units_Z 2
_cell_length_a 11.4443(12)
_cell_length_b 12.9843(10)
_cell_length_c 12.4555(13)
_cell_measurement_reflns_used 1780
_cell_measurement_temperature 293(2)
_cell_measurement_theta_max 26.688
_cell_measurement_theta_min 2.278
_cell_volume 1850.2(3)
_computing_cell_refinement 'Bruker SMART'
_computing_data_collection 'Bruker SMART'
_computing_data_reduction 'Bruker SAINT'
_computing_molecular_graphics 'Bruker SHELXTL'
_computing_publication_material 'Bruker SHELXTL'
_computing_structure_refinement 'Bruker SHELXTL'
_computing_structure_solution 'Bruker SHELXTL'
_diffrn_ambient_temperature 293(2)
_diffrn_measured_fraction_theta_full 0.987
_diffrn_measured_fraction_theta_max 0.987
_diffrn_measurement_device_type 'CCD area detector'
_diffrn_measurement_method 'phi and omega scans'
_diffrn_radiation_monochromator graphite
_diffrn_radiation_source 'fine-focus sealed tube'
_diffrn_radiation_type MoK\a
_diffrn_radiation_wavelength 0.71073
_diffrn_reflns_av_R_equivalents 0.1628
_diffrn_reflns_av_sigmaI/netI 0.1468
_diffrn_reflns_limit_h_max 13
_diffrn_reflns_limit_h_min -12
_diffrn_reflns_limit_k_max 15
_diffrn_reflns_limit_k_min -13
_diffrn_reflns_limit_l_max 14
_diffrn_reflns_limit_l_min -14
_diffrn_reflns_number 8360
_diffrn_reflns_theta_full 25.00
_diffrn_reflns_theta_max 25.00
_diffrn_reflns_theta_min 2.27
_exptl_absorpt_coefficient_mu 8.503
_exptl_absorpt_correction_type none
_exptl_crystal_colour yellow
_exptl_crystal_density_diffrn 2.628
_exptl_crystal_density_method 'not measured'
_exptl_crystal_description block
_exptl_crystal_F_000 1416
_exptl_crystal_size_max 0.15
_exptl_crystal_size_mid 0.15
_exptl_crystal_size_min 0.15
_refine_diff_density_max 2.334
_refine_diff_density_min -1.990
_refine_diff_density_rms 0.333
_refine_ls_extinction_method none
_refine_ls_goodness_of_fit_ref 1.014
_refine_ls_hydrogen_treatment constr
_refine_ls_matrix_type full
_refine_ls_number_parameters 181
_refine_ls_number_reflns 3225
_refine_ls_number_restraints 9
_refine_ls_restrained_S_all 1.014
_refine_ls_R_factor_all 0.1354
_refine_ls_R_factor_gt 0.0870
_refine_ls_shift/su_max 0.000
_refine_ls_shift/su_mean 0.000
_refine_ls_structure_factor_coef Fsqd
_refine_ls_weighting_details 'calc w=1/[\s^2^(Fo^2^)+(0.1047P)^2^+0.0000P] where P=(Fo^2^+2Fc^2^)/3'
_refine_ls_weighting_scheme calc
_refine_ls_wR_factor_gt 0.2083
_refine_ls_wR_factor_ref 0.2254
_reflns_number_gt 1882
_reflns_number_total 3225
_reflns_threshold_expression >2sigma(I)
_cod_data_source_file JSSC-2012-186-94.cif
_cod_data_source_block 1
_cod_depositor_comments
;
The following automatic conversions were performed:

data item '_symmetry_cell_setting' value 'Monoclinic' was changed to
'monoclinic' in accordance with the built-in table derived from the
CIF Core dictionary named 'cif_core.dic' version 2.4.5 last updated
on 2014-11-21.

Automatic conversion script
Id: cif_fix_values 8369 2020-08-20 11:38:08Z andrius 
;
_cod_original_sg_symbol_H-M P2(1)/c
_cod_database_code 1563036

loop_
_symmetry_equiv_pos_as_xyz
'x, y, z'
'-x, y+1/2, -z+1/2'
'-x, -y, -z'
'x, -y-1/2, z-1/2'

loop_
_atom_site_label
_atom_site_type_symbol
_atom_site_fract_x
_atom_site_fract_y
_atom_site_fract_z
_atom_site_U_iso_or_equiv
_atom_site_adp_type
_atom_site_occupancy
_atom_site_symmetry_multiplicity
_atom_site_calc_flag
_atom_site_refinement_flags
_atom_site_disorder_assembly
_atom_site_disorder_group
Ge2 Ge 0.63468(13) -0.00302(12) 0.99501(13) 0.0272(4) Uani 1 1 d . . .
Ge1 Ge 0.99770(13) 0.24413(11) 1.25708(11) 0.0233(4) Uani 1 1 d . . .
Cu3 Cu 0.86395(16) 0.17664(16) 1.00563(15) 0.0347(5) Uani 1 1 d . . .
Cu1 Cu 0.86942(17) -0.00010(14) 1.18322(16) 0.0348(5) Uani 1 1 d . . .
Cu2 Cu 1.13109(17) 0.00191(14) 1.19084(16) 0.0346(5) Uani 1 1 d . . .
Cu4 Cu 0.87019(16) -0.18253(15) 0.98382(15) 0.0336(5) Uani 1 1 d . . .
S4 S 0.8356(3) 0.1707(3) 1.1838(3) 0.0293(9) Uani 1 1 d . . .
S3 S 1.1613(3) 0.1733(3) 1.1956(3) 0.0283(9) Uani 1 1 d . . .
S5 S 0.7411(3) -0.1091(3) 1.0952(3) 0.0290(9) Uani 1 1 d . . .
S6 S 0.7340(3) 0.0985(3) 0.8897(3) 0.0305(9) Uani 1 1 d . . .
S2 S 0.9949(3) 0.2145(3) 1.4340(3) 0.0267(8) Uani 1 1 d . . .
S1 S 0.9985(3) 0.4124(3) 1.2104(3) 0.0285(9) Uani 1 1 d . . .
S7 S 0.4900(4) -0.0838(4) 0.8987(4) 0.0449(12) Uani 1 1 d . . .
N2 N 0.8349(15) 0.4967(12) 0.9936(13) 0.063(5) Uani 1 1 d . . .
H2A H 0.8442 0.4986 0.9229 0.094 Uiso 1 1 calc R . .
H2B H 0.8348 0.4315 1.0157 0.094 Uiso 1 1 calc R . .
H2C H 0.8934 0.5304 1.0265 0.094 Uiso 1 1 calc R . .
O1W O 0.6414(13) 0.3290(11) 0.8745(12) 0.077(4) Uani 1 1 d . . .
N1 N 0.5507(16) 0.7247(14) 0.7450(12) 0.073(5) Uani 1 1 d . . .
H1A H 0.6174 0.7479 0.7742 0.110 Uiso 1 1 calc R . .
H1B H 0.5045 0.7778 0.7280 0.110 Uiso 1 1 calc R . .
H1C H 0.5655 0.6889 0.6860 0.110 Uiso 1 1 calc R . .
C1 C 0.4919(19) 0.6579(17) 0.8225(15) 0.074(6) Uani 1 1 d DU . .
H1E H 0.4810 0.5904 0.7903 0.088 Uiso 1 1 calc R . .
H1D H 0.4149 0.6860 0.8352 0.088 Uiso 1 1 calc R . .
C4 C 0.722(2) 0.5463(17) 1.0200(17) 0.082(7) Uani 1 1 d D . .
H4A H 0.7350 0.6056 1.0662 0.098 Uiso 1 1 calc R . .
H4B H 0.6718 0.4980 1.0566 0.098 Uiso 1 1 calc R . .
C3 C 0.6647(18) 0.5796(18) 0.9118(17) 0.088(8) Uani 1 1 d D . .
H3A H 0.7204 0.6190 0.8712 0.106 Uiso 1 1 calc R . .
H3B H 0.6430 0.5191 0.8702 0.106 Uiso 1 1 calc R . .
C2 C 0.5564(19) 0.6449(19) 0.9305(17) 0.095(7) Uani 1 1 d DU . .
H2E H 0.5788 0.7116 0.9593 0.114 Uiso 1 1 calc R . .
H2D H 0.5063 0.6111 0.9813 0.114 Uiso 1 1 calc R . .

loop_
_atom_site_aniso_label
_atom_site_aniso_U_11
_atom_site_aniso_U_22
_atom_site_aniso_U_33
_atom_site_aniso_U_23
_atom_site_aniso_U_13
_atom_site_aniso_U_12
Ge2 0.0274(9) 0.0235(9) 0.0305(9) -0.0033(7) -0.0019(6) 0.0001(7)
Ge1 0.0341(9) 0.0180(8) 0.0176(8) -0.0006(6) -0.0021(6) -0.0002(6)
Cu3 0.0432(12) 0.0337(12) 0.0271(11) 0.0029(9) -0.0016(8) -0.0016(9)
Cu1 0.0416(12) 0.0281(11) 0.0344(11) 0.0017(9) -0.0028(9) -0.0004(9)
Cu2 0.0447(12) 0.0257(11) 0.0332(11) 0.0012(9) 0.0001(9) -0.0014(9)
Cu4 0.0421(12) 0.0304(12) 0.0284(11) 0.0000(9) -0.0007(8) 0.0020(9)
S4 0.037(2) 0.026(2) 0.025(2) 0.0002(17) -0.0021(16) -0.0014(17)
S3 0.035(2) 0.024(2) 0.026(2) -0.0039(17) -0.0017(16) 0.0002(16)
S5 0.035(2) 0.025(2) 0.027(2) -0.0007(17) -0.0019(16) 0.0000(16)
S6 0.038(2) 0.030(2) 0.024(2) 0.0033(17) -0.0023(16) 0.0015(17)
S2 0.044(2) 0.0200(19) 0.0163(18) 0.0002(15) -0.0027(15) -0.0016(17)
S1 0.043(2) 0.0192(19) 0.0227(19) -0.0007(16) -0.0014(16) 0.0011(16)
S7 0.048(3) 0.036(3) 0.050(3) -0.023(2) -0.002(2) -0.002(2)
N2 0.070(11) 0.072(13) 0.046(10) 0.023(8) -0.008(8) 0.030(9)
O1W 0.093(11) 0.055(10) 0.082(11) -0.021(8) 0.016(9) 0.002(8)
N1 0.117(14) 0.061(12) 0.042(10) 0.003(9) 0.015(10) 0.039(11)
C1 0.101(16) 0.055(13) 0.063(13) -0.007(11) -0.021(11) 0.015(11)
C4 0.12(2) 0.040(12) 0.087(18) -0.007(13) 0.001(15) 0.004(14)
C3 0.087(18) 0.071(17) 0.11(2) 0.037(16) 0.010(15) 0.016(14)
C2 0.124(17) 0.071(15) 0.088(15) -0.016(13) -0.024(13) 0.014(13)

loop_
_atom_type_symbol
_atom_type_description
_atom_type_scat_dispersion_real
_atom_type_scat_dispersion_imag
_atom_type_scat_source
C C 0.0033 0.0016 'International Tables Vol C Tables 4.2.6.8 and 6.1.1.4'
H H 0.0000 0.0000 'International Tables Vol C Tables 4.2.6.8 and 6.1.1.4'
N N 0.0061 0.0033 'International Tables Vol C Tables 4.2.6.8 and 6.1.1.4'
O O 0.0106 0.0060 'International Tables Vol C Tables 4.2.6.8 and 6.1.1.4'
S S 0.1246 0.1234 'International Tables Vol C Tables 4.2.6.8 and 6.1.1.4'
Cu Cu 0.3201 1.2651 'International Tables Vol C Tables 4.2.6.8 and 6.1.1.4'
Ge Ge 0.1547 1.8001 'International Tables Vol C Tables 4.2.6.8 and 6.1.1.4'

loop_
_geom_angle_atom_site_label_1
_geom_angle_atom_site_label_2
_geom_angle_atom_site_label_3
_geom_angle
_geom_angle_site_symmetry_1
_geom_angle_site_symmetry_3
S6 Ge2 S5 115.20(15) . .
S6 Ge2 S7 113.15(17) . 3_657
S5 Ge2 S7 109.05(17) . 3_657
S6 Ge2 S7 110.04(17) . .
S5 Ge2 S7 113.19(17) . .
S7 Ge2 S7 94.40(15) 3_657 .
S2 Ge1 S3 107.49(15) . .
S2 Ge1 S4 107.01(14) . .
S3 Ge1 S4 111.97(15) . .
S2 Ge1 S1 114.80(15) . .
S3 Ge1 S1 107.43(14) . .
S4 Ge1 S1 108.24(15) . .
S4 Cu3 S2 121.64(16) . 4_565
S4 Cu3 S6 119.97(16) . .
S2 Cu3 S6 117.10(15) 4_565 .
S4 Cu3 Cu4 97.37(12) . 3_757
S2 Cu3 Cu4 47.84(10) 4_565 3_757
S6 Cu3 Cu4 132.24(12) . 3_757
S4 Cu1 S1 126.78(16) . 2_747
S4 Cu1 S5 120.07(16) . .
S1 Cu1 S5 112.01(15) 2_747 .
S4 Cu1 Cu2 99.39(12) . .
S1 Cu1 Cu2 48.74(10) 2_747 .
S5 Cu1 Cu2 130.29(12) . .
S3 Cu2 S1 126.39(15) . 2_747
S3 Cu2 S6 118.18(15) . 3_757
S1 Cu2 S6 113.97(16) 2_747 3_757
S3 Cu2 Cu1 99.33(12) . .
S1 Cu2 Cu1 49.14(11) 2_747 .
S6 Cu2 Cu1 132.15(13) 3_757 .
S3 Cu4 S5 119.65(16) 3_757 .
S3 Cu4 S2 124.58(15) 3_757 2_747
S5 Cu4 S2 114.79(15) . 2_747
S3 Cu4 Cu3 100.05(12) 3_757 3_757
S5 Cu4 Cu3 129.12(13) . 3_757
S2 Cu4 Cu3 47.69(10) 2_747 3_757
Cu1 S4 Cu3 90.06(15) . .
Cu1 S4 Ge1 106.13(17) . .
Cu3 S4 Ge1 104.22(16) . .
Ge1 S3 Cu2 106.58(16) . .
Ge1 S3 Cu4 101.77(17) . 3_757
Cu2 S3 Cu4 90.36(15) . 3_757
Ge2 S5 Cu4 106.02(16) . .
Ge2 S5 Cu1 102.81(16) . .
Cu4 S5 Cu1 97.63(15) . .
Ge2 S6 Cu2 106.71(18) . 3_757
Ge2 S6 Cu3 103.17(16) . .
Cu2 S6 Cu3 95.49(16) 3_757 .
Ge1 S2 Cu3 107.97(17) . 4_566
Ge1 S2 Cu4 108.43(16) . 2_757
Cu3 S2 Cu4 84.47(14) 4_566 2_757
Ge1 S1 Cu2 110.36(16) . 2_757
Ge1 S1 Cu1 109.78(17) . 2_757
Cu2 S1 Cu1 82.12(14) 2_757 2_757
Ge2 S7 Ge2 85.60(15) 3_657 .
N1 C1 C2 115(2) . .
N2 C4 C3 106.1(16) . .
C2 C3 C4 110.4(17) . .
C3 C2 C1 107.6(17) . .

loop_
_geom_bond_atom_site_label_1
_geom_bond_atom_site_label_2
_geom_bond_distance
_geom_bond_site_symmetry_2
Ge2 S6 2.198(4) .
Ge2 S5 2.204(4) .
Ge2 S7 2.272(4) 3_657
Ge2 S7 2.275(5) .
Ge1 S2 2.237(4) .
Ge1 S3 2.239(4) .
Ge1 S4 2.256(4) .
Ge1 S1 2.261(4) .
Cu3 S4 2.253(4) .
Cu3 S2 2.261(4) 4_565
Cu3 S6 2.283(4) .
Cu3 Cu4 3.043(3) 3_757
Cu1 S4 2.252(4) .
Cu1 S1 2.286(4) 2_747
Cu1 S5 2.297(4) .
Cu1 Cu2 2.994(3) .
Cu2 S3 2.253(4) .
Cu2 S1 2.272(4) 2_747
Cu2 S6 2.274(4) 3_757
Cu4 S3 2.257(4) 3_757
Cu4 S5 2.264(4) .
Cu4 S2 2.266(4) 2_747
Cu4 Cu3 3.043(3) 3_757
S3 Cu4 2.257(4) 3_757
S6 Cu2 2.274(4) 3_757
S2 Cu3 2.261(4) 4_566
S2 Cu4 2.266(4) 2_757
S1 Cu2 2.272(4) 2_757
S1 Cu1 2.286(4) 2_757
S7 Ge2 2.272(4) 3_657
N2 C4 1.49(3) .
N1 C1 1.47(2) .
C1 C2 1.527(10) .
C4 C3 1.544(10) .
C3 C2 1.524(10) .
